data_4518294
loop_
_publ_author_name
'Mansour, Waseem'
'Fettouhi, Mohammed'
'El Ali, Bassam'

_publ_section_title
;
 Regioselective Synthesis of Chromones via Cyclocarbonylative Sonogashira
 Coupling Catalyzed by Highly Active Bridged-Bis(N-Heterocyclic
 Carbene)Palladium(II) Complexes.
;
_journal_issue 50
_journal_name_full 'ACS omega'
_journal_page_first 32515
_journal_page_last 32529
_journal_paper_doi 10.1021/acsomega.0c04706
_journal_volume 5
_journal_year 2020
_chemical_formula_moiety 'C31 H28 Br2 N4 Pd, C H2 Cl2, H2O'
_chemical_formula_sum 'C32 H32 Br2 Cl2 N4 O Pd'
_chemical_formula_weight 825.73
_space_group_crystal_system monoclinic
_space_group_IT_number 11
_space_group_name_Hall '-P 2yb'
_space_group_name_H-M_alt 'P 1 21/m 1'
_atom_sites_solution_hydrogens geom
_atom_sites_solution_primary direct
_atom_sites_solution_secondary difmap
_audit_creation_method SHELXL-2016/6
_cell_angle_alpha 90
_cell_angle_beta 92.033(2)
_cell_angle_gamma 90
_cell_formula_units_Z 4
_cell_length_a 10.5561(8)
_cell_length_b 23.972(2)
_cell_length_c 13.3418(11)
_cell_measurement_reflns_used 9765
_cell_measurement_temperature 293(2)
_cell_measurement_theta_max 25.186
_cell_measurement_theta_min 2.419
_cell_volume 3374.0(5)
_computing_cell_refinement 'SAINT V8.38A (Bruker, 2017)'
_computing_data_collection 'Apex3 v2017.3-0 (Bruker, 2017)'
_computing_data_reduction 'SAINT V8.38A (Bruker, 2017)'
_computing_molecular_graphics 'ORTEP-3 (Farrugia, 1997)'
_computing_structure_refinement 'SHELXL-2016/6 (Sheldrick, 2015)'
_computing_structure_solution 'SHELXT 2014/5 (Sheldrick, 2014)'
_diffrn_ambient_temperature 293(2)
_diffrn_measured_fraction_theta_full 0.998
_diffrn_measured_fraction_theta_max 0.997
_diffrn_measurement_device_type 'Bruker AXS D8 Quest diffractometer'
_diffrn_measurement_method 'omega and phi scans'
_diffrn_radiation_type MoK\a
_diffrn_radiation_wavelength 0.71073
_diffrn_reflns_av_R_equivalents 0.1448
_diffrn_reflns_av_unetI/netI 0.0691
_diffrn_reflns_Laue_measured_fraction_full 0.998
_diffrn_reflns_Laue_measured_fraction_max 0.997
_diffrn_reflns_limit_h_max 14
_diffrn_reflns_limit_h_min -14
_diffrn_reflns_limit_k_max 32
_diffrn_reflns_limit_k_min -31
_diffrn_reflns_limit_l_max 17
_diffrn_reflns_limit_l_min -17
_diffrn_reflns_number 123299
_diffrn_reflns_point_group_measured_fraction_full 0.998
_diffrn_reflns_point_group_measured_fraction_max 0.997
_diffrn_reflns_theta_full 25.242
_diffrn_reflns_theta_max 28.367
_diffrn_reflns_theta_min 2.564
_diffrn_source 'Microfocus sealed tube'
_exptl_absorpt_coefficient_mu 3.108
_exptl_absorpt_correction_T_max 0.746
_exptl_absorpt_correction_T_min 0.451
_exptl_absorpt_correction_type multi-scan
_exptl_absorpt_process_details 'SADABS. Ver. 2014/5. (Krause et al., 2015)'
_exptl_crystal_colour colorless
_exptl_crystal_density_diffrn 1.626
_exptl_crystal_description block
_exptl_crystal_F_000 1640
_exptl_crystal_size_max 0.320
_exptl_crystal_size_mid 0.120
_exptl_crystal_size_min 0.100
_refine_diff_density_max 1.673
_refine_diff_density_min -1.585
_refine_diff_density_rms 0.171
_refine_ls_extinction_method none
_refine_ls_goodness_of_fit_ref 1.112
_refine_ls_hydrogen_treatment constr
_refine_ls_matrix_type full
_refine_ls_number_parameters 399
_refine_ls_number_reflns 8604
_refine_ls_number_restraints 6
_refine_ls_restrained_S_all 1.112
_refine_ls_R_factor_all 0.1308
_refine_ls_R_factor_gt 0.0716
_refine_ls_shift/su_max 0.000
_refine_ls_shift/su_mean 0.000
_refine_ls_structure_factor_coef Fsqd
_refine_ls_weighting_details 'w=1/[\s^2^(Fo^2^)+(0.0903P)^2^+17.1993P] where P=(Fo^2^+2Fc^2^)/3'
_refine_ls_weighting_scheme calc
_refine_ls_wR_factor_gt 0.1905
_refine_ls_wR_factor_ref 0.2298
_reflns_Friedel_coverage 0.000
_reflns_number_gt 5336
_reflns_number_total 8604
_reflns_threshold_expression 'I > 2\s(I)'
_cod_data_source_file ao0c04706_si_002.cif
_cod_data_source_block W500
_cod_depositor_comments 'Adding full bibliography for 4518294--4518295.cif.'
_cod_original_sg_symbol_H-M 'P 21/m'
_cod_database_code 4518294
_shelx_shelxl_version_number 2016/6
_shelx_space_group_comment
;
The symmetry employed for this shelxl refinement is uniquely defined
by the following loop, which should always be used as a source of
symmetry information in preference to the above space-group names.
They are only intended as comments.
;
_shelx_estimated_absorpt_t_min 0.436
_shelx_estimated_absorpt_t_max 0.746

loop_
_space_group_symop_operation_xyz
'x, y, z'
'-x, y+1/2, -z'
'-x, -y, -z'
'x, -y-1/2, z'

loop_
_atom_site_label
_atom_site_type_symbol
_atom_site_fract_x
_atom_site_fract_y
_atom_site_fract_z
_atom_site_U_iso_or_equiv
_atom_site_adp_type
_atom_site_occupancy
_atom_site_site_symmetry_order
_atom_site_calc_flag
_atom_site_refinement_flags_posn
_atom_site_refinement_flags_adp
_atom_site_refinement_flags_occupancy
_atom_site_disorder_assembly
_atom_site_disorder_group
Pd1 Pd 0.39050(7) 0.750000 0.02644(5) 0.0362(2) Uani 1 2 d S T P A 2
Pd2 Pd 0.10265(7) 0.250000 0.40175(5) 0.0364(2) Uani 1 2 d S T P B 2
Br1 Br 0.54701(9) 0.82613(4) 0.04227(8) 0.0650(3) Uani 1 1 d . . . A 2
Br2 Br -0.04895(9) 0.17281(5) 0.42357(8) 0.0680(3) Uani 1 1 d . . . B 2
N1 N 0.1927(6) 0.6652(3) 0.0744(5) 0.0412(14) Uani 1 1 d . . . A 2
N2 N 0.2114(6) 0.6764(2) -0.0858(4) 0.0382(13) Uani 1 1 d . . . A 2
N3 N 0.3002(6) 0.3346(3) 0.4581(4) 0.0399(14) Uani 1 1 d . . . B 2
N4 N 0.2838(5) 0.3225(2) 0.2975(4) 0.0365(13) Uani 1 1 d . . . B 2
C1 C 0.2578(7) 0.6934(3) 0.0051(5) 0.0420(17) Uani 1 1 d . . . A 2
C2 C 0.2088(9) 0.6739(4) 0.1819(6) 0.053(2) Uani 1 1 d . . . A 2
H2A H 0.132624 0.691112 0.206157 0.064 Uiso 1 1 calc R U . A 2
H2B H 0.278367 0.699683 0.194270 0.064 Uiso 1 1 calc R U . A 2
C3 C 0.2351(8) 0.6212(3) 0.2411(6) 0.0489(19) Uani 1 1 d . . . A 2
C4 C 0.1663(11) 0.6084(6) 0.3231(8) 0.094(4) Uani 1 1 d . . . A 2
H4 H 0.101913 0.632115 0.342391 0.113 Uiso 1 1 calc R U . A 2
C5 C 0.1923(13) 0.5605(7) 0.3770(11) 0.118(6) Uani 1 1 d . . . A 2
H5 H 0.144401 0.551610 0.432026 0.142 Uiso 1 1 calc R U . A 2
C6 C 0.2849(14) 0.5271(5) 0.3509(10) 0.096(4) Uani 1 1 d . . . A 2
H6 H 0.299687 0.493790 0.385166 0.115 Uiso 1 1 calc R U . A 2
C7 C 0.3571(16) 0.5413(6) 0.2749(10) 0.114(5) Uani 1 1 d . . . A 2
H7 H 0.426474 0.519192 0.260357 0.137 Uiso 1 1 calc R U . A 2
C8 C 0.3317(12) 0.5877(5) 0.2181(8) 0.090(4) Uani 1 1 d . . . A 2
H8 H 0.381123 0.595952 0.163673 0.108 Uiso 1 1 calc R U . A 2
C9 C 0.1042(7) 0.6300(3) 0.0267(6) 0.0465(18) Uani 1 1 d . . . A 2
C10 C 0.0121(9) 0.5949(4) 0.0643(8) 0.066(3) Uani 1 1 d . . . A 2
H10 H 0.001190 0.590209 0.132666 0.079 Uiso 1 1 calc R U . A 2
C11 C -0.0611(10) 0.5677(5) -0.0071(11) 0.087(4) Uani 1 1 d . . . A 2
H11 H -0.123041 0.543388 0.014513 0.104 Uiso 1 1 calc R U . A 2
C12 C -0.0487(10) 0.5743(4) -0.1095(10) 0.079(3) Uani 1 1 d . . . A 2
H12 H -0.101146 0.554497 -0.154223 0.094 Uiso 1 1 calc R U . A 2
C13 C 0.0408(9) 0.6099(4) -0.1448(8) 0.060(2) Uani 1 1 d . . . A 2
H13 H 0.049796 0.615097 -0.213315 0.072 Uiso 1 1 calc R U . A 2
C14 C 0.1168(7) 0.6377(3) -0.0759(6) 0.0439(17) Uani 1 1 d . . . A 2
C15 C 0.2565(8) 0.6961(3) -0.1816(5) 0.0462(17) Uani 1 1 d . . . A 2
H15A H 0.241348 0.667208 -0.231478 0.055 Uiso 1 1 calc R U . A 2
H15B H 0.347336 0.701853 -0.174992 0.055 Uiso 1 1 calc R U . A 2
C16 C 0.1948(10) 0.750000 -0.2196(7) 0.043(2) Uani 1 2 d S T P A 2
H16A H 0.195321 0.750000 -0.292258 0.052 Uiso 1 2 calc R U P A 2
H16B H 0.106886 0.750000 -0.200679 0.052 Uiso 1 2 calc R U P A 2
C17 C 0.2359(7) 0.3074(3) 0.3850(5) 0.0405(16) Uani 1 1 d . . . B 2
C18 C 0.2764(9) 0.3279(3) 0.5648(5) 0.051(2) Uani 1 1 d . . . B 2
H18A H 0.350182 0.310717 0.597445 0.061 Uiso 1 1 calc R U . B 2
H18B H 0.205474 0.302621 0.571674 0.061 Uiso 1 1 calc R U . B 2
C20 C 0.2951(11) 0.3875(5) 0.7166(7) 0.074(3) Uani 1 1 d . . . B 2
H20 H 0.347512 0.360642 0.746384 0.089 Uiso 1 1 calc R U . B 2
C21 C 0.2617(14) 0.4341(6) 0.7675(9) 0.102(4) Uani 1 1 d . . . B 2
H21 H 0.290825 0.438236 0.833679 0.122 Uiso 1 1 calc R U . B 2
C22 C 0.1881(12) 0.4744(5) 0.7258(10) 0.085(4) Uani 1 1 d . . . B 2
H22 H 0.167245 0.505626 0.763163 0.102 Uiso 1 1 calc R U . B 2
C23 C 0.1456(10) 0.4697(5) 0.6321(9) 0.078(3) Uani 1 1 d . . . B 2
H23 H 0.096598 0.498041 0.603086 0.093 Uiso 1 1 calc R U . B 2
C24 C 0.1739(9) 0.4219(4) 0.5757(7) 0.061(2) Uani 1 1 d . . . B 2
H24 H 0.142084 0.418110 0.510201 0.073 Uiso 1 1 calc R U . B 2
C25 C 0.3923(7) 0.3677(3) 0.4187(5) 0.0419(16) Uani 1 1 d . . . B 2
C26 C 0.4865(9) 0.4013(4) 0.4635(7) 0.058(2) Uani 1 1 d . . . B 2
H26 H 0.493839 0.406082 0.532607 0.069 Uiso 1 1 calc R U . B 2
C27 C 0.5685(9) 0.4270(4) 0.3990(8) 0.068(3) Uani 1 1 d . . . B 2
H27 H 0.631110 0.450640 0.425352 0.082 Uiso 1 1 calc R U . B 2
C28 C 0.5595(9) 0.4186(4) 0.2976(8) 0.065(2) Uani 1 1 d . . . B 2
H28 H 0.618260 0.435802 0.257439 0.078 Uiso 1 1 calc R U . B 2
C29 C 0.4656(8) 0.3852(3) 0.2521(7) 0.054(2) Uani 1 1 d . . . B 2
H29 H 0.458517 0.380457 0.182960 0.065 Uiso 1 1 calc R U . B 2
C30 C 0.3842(7) 0.3598(3) 0.3161(6) 0.0426(17) Uani 1 1 d . . . B 2
C31 C 0.2443(7) 0.3034(3) 0.1980(5) 0.0437(17) Uani 1 1 d . . . B 2
H31A H 0.262469 0.332630 0.150310 0.052 Uiso 1 1 calc R U . B 2
H31B H 0.153183 0.298065 0.196364 0.052 Uiso 1 1 calc R U . B 2
C32 C 0.3054(10) 0.250000 0.1634(7) 0.041(2) Uani 1 2 d S T P B 2
H32A H 0.304352 0.250000 0.090651 0.049 Uiso 1 2 calc R U P B 2
H32B H 0.393453 0.250000 0.186842 0.049 Uiso 1 2 calc R U P B 2
C33 C 0.8293(17) 0.750000 0.1305(17) 0.176(14) Uani 1 2 d S T P C 2
H33A H 0.775390 0.782599 0.122874 0.212 Uiso 0.5 1 calc R U P C 2
H33B H 0.775390 0.717401 0.122874 0.212 Uiso 0.5 1 calc R U P C 2
C34 C 0.6713(17) 0.250000 0.5144(15) 0.148(11) Uani 1 2 d S T P D 2
H34A H 0.725310 0.217355 0.511154 0.177 Uiso 0.5 1 calc R U P D 2
H34B H 0.725310 0.282645 0.511155 0.177 Uiso 0.5 1 calc R U P D 2
C35 C 0.2481(8) 0.3814(4) 0.6178(5) 0.0477(19) Uani 1 1 d . . . B 2
Cl1 Cl 0.9335(4) 0.750000 0.0349(3) 0.0822(11) Uani 1 2 d S T P C 2
Cl2 Cl 0.8936(5) 0.750000 0.2482(4) 0.1027(15) Uani 1 2 d S T P C 2
Cl3 Cl 0.5682(4) 0.250000 0.4110(3) 0.0822(11) Uani 1 2 d S T P D 2
Cl4 Cl 0.6008(5) 0.250000 0.6253(4) 0.1202(19) Uani 1 2 d S T P D 2
O1W O 0.3706(9) 0.5312(3) 0.9678(5) 0.079(3) Uani 0.883(16) 1 d . U P E 1
O2W O 0.398(3) 0.4950(14) 1.015(2) 0.019(11) Uiso 0.117(16) 1 d . . P E 2

loop_
_atom_site_aniso_label
_atom_site_aniso_U_11
_atom_site_aniso_U_22
_atom_site_aniso_U_33
_atom_site_aniso_U_23
_atom_site_aniso_U_13
_atom_site_aniso_U_12
Pd1 0.0309(4) 0.0449(5) 0.0327(4) 0.000 0.0000(3) 0.000
Pd2 0.0312(4) 0.0491(5) 0.0290(4) 0.000 0.0049(3) 0.000
Br1 0.0511(5) 0.0705(6) 0.0734(6) -0.0149(5) 0.0034(4) -0.0100(4)
Br2 0.0502(5) 0.0805(7) 0.0732(6) 0.0181(5) 0.0013(4) -0.0102(5)
N1 0.040(3) 0.041(3) 0.042(3) 0.003(3) -0.002(3) -0.001(3)
N2 0.038(3) 0.038(3) 0.039(3) 0.000(2) 0.001(2) -0.002(3)
N3 0.041(3) 0.046(4) 0.033(3) -0.001(3) 0.008(2) -0.002(3)
N4 0.034(3) 0.040(3) 0.035(3) 0.001(2) 0.007(2) 0.000(2)
C1 0.035(4) 0.050(4) 0.040(4) 0.003(3) -0.002(3) 0.010(3)
C2 0.064(5) 0.056(5) 0.040(4) 0.008(4) 0.008(4) 0.010(4)
C3 0.053(5) 0.051(5) 0.043(4) 0.010(3) 0.003(3) 0.001(4)
C4 0.074(7) 0.132(11) 0.079(7) 0.058(7) 0.030(6) 0.032(7)
C5 0.082(9) 0.158(14) 0.115(11) 0.097(10) 0.019(8) 0.005(9)
C6 0.123(11) 0.078(8) 0.086(8) 0.045(7) -0.017(8) -0.006(8)
C7 0.169(14) 0.092(9) 0.081(8) 0.027(7) 0.017(9) 0.067(10)
C8 0.118(10) 0.088(8) 0.067(6) 0.022(6) 0.028(6) 0.042(7)
C9 0.039(4) 0.040(4) 0.060(5) 0.008(4) 0.005(3) 0.001(3)
C10 0.057(5) 0.055(6) 0.088(7) 0.013(5) 0.012(5) -0.017(4)
C11 0.062(6) 0.062(7) 0.136(11) 0.016(7) 0.003(7) -0.026(5)
C12 0.073(7) 0.052(6) 0.109(9) -0.008(6) -0.018(6) -0.019(5)
C13 0.060(6) 0.042(5) 0.076(6) -0.008(4) -0.008(4) 0.002(4)
C14 0.041(4) 0.032(4) 0.059(5) 0.001(3) -0.003(3) -0.002(3)
C15 0.052(4) 0.050(4) 0.038(4) -0.006(3) 0.008(3) 0.001(4)
C16 0.048(6) 0.052(6) 0.029(5) 0.000 0.001(4) 0.000
C17 0.033(4) 0.054(5) 0.035(3) 0.005(3) 0.007(3) 0.011(3)
C18 0.066(5) 0.054(5) 0.031(4) -0.003(3) -0.001(3) 0.002(4)
C20 0.093(8) 0.088(8) 0.042(5) -0.016(5) -0.003(5) -0.010(6)
C21 0.144(13) 0.102(10) 0.060(7) -0.042(7) 0.011(7) -0.027(9)
C22 0.092(8) 0.077(8) 0.088(8) -0.043(7) 0.045(7) -0.033(7)
C23 0.074(7) 0.061(6) 0.100(9) -0.020(6) 0.023(6) -0.001(5)
C24 0.061(6) 0.063(6) 0.059(5) -0.009(4) 0.004(4) -0.003(5)
C25 0.041(4) 0.043(4) 0.041(4) -0.004(3) 0.001(3) 0.001(3)
C26 0.058(5) 0.052(5) 0.063(5) -0.011(4) 0.001(4) -0.010(4)
C27 0.057(6) 0.061(6) 0.087(7) -0.005(5) 0.002(5) -0.019(5)
C28 0.053(5) 0.055(6) 0.087(7) 0.007(5) 0.020(5) -0.011(4)
C29 0.061(5) 0.046(5) 0.058(5) -0.002(4) 0.017(4) -0.003(4)
C30 0.040(4) 0.042(4) 0.046(4) -0.002(3) 0.009(3) 0.003(3)
C31 0.046(4) 0.052(4) 0.033(3) 0.003(3) -0.001(3) 0.003(4)
C32 0.049(6) 0.050(6) 0.025(4) 0.000 0.005(4) 0.000
C33 0.046(10) 0.37(5) 0.114(17) 0.000 -0.006(10) 0.000
C34 0.055(10) 0.30(4) 0.089(13) 0.000 0.010(9) 0.000
C35 0.055(5) 0.056(5) 0.032(3) -0.004(3) 0.010(3) -0.009(4)
Cl1 0.066(2) 0.103(3) 0.077(2) 0.000 -0.0067(18) 0.000
Cl2 0.086(3) 0.139(4) 0.084(3) 0.000 0.028(2) 0.000
Cl3 0.069(2) 0.096(3) 0.081(2) 0.000 0.0035(19) 0.000
Cl4 0.092(3) 0.184(6) 0.083(3) 0.000 -0.013(3) 0.000
O1W 0.138(7) 0.058(5) 0.039(4) -0.028(4) -0.008(4) -0.043(5)

loop_
_atom_type_symbol
_atom_type_description
_atom_type_scat_dispersion_real
_atom_type_scat_dispersion_imag
_atom_type_scat_source
C C 0.0033 0.0016 'International Tables Vol C Tables 4.2.6.8 and 6.1.1.4'
H H 0.0000 0.0000 'International Tables Vol C Tables 4.2.6.8 and 6.1.1.4'
Br Br -0.2901 2.4595 'International Tables Vol C Tables 4.2.6.8 and 6.1.1.4'
N N 0.0061 0.0033 'International Tables Vol C Tables 4.2.6.8 and 6.1.1.4'
Pd Pd -0.9988 1.0072 'International Tables Vol C Tables 4.2.6.8 and 6.1.1.4'
Cl Cl 0.1484 0.1585 'International Tables Vol C Tables 4.2.6.8 and 6.1.1.4'
O O 0.0106 0.0060 'International Tables Vol C Tables 4.2.6.8 and 6.1.1.4'

loop_
_geom_angle_atom_site_label_1
_geom_angle_atom_site_label_2
_geom_angle_atom_site_label_3
_geom_angle
_geom_angle_site_symmetry_1
_geom_angle_site_symmetry_3
_geom_angle_publ_flag
C1 Pd1 Br1 175.0(2) . . ?
C1 Pd1 Br1 88.5(2) 4_575 . ?
C17 Pd2 Br2 175.2(2) . . ?
C17 Pd2 Br2 87.6(2) 4_565 . ?
C1 N1 C9 109.8(6) . . ?
C1 N1 C2 123.9(7) . . ?
C9 N1 C2 126.1(7) . . ?
C1 N2 C14 111.0(6) . . ?
C1 N2 C15 124.6(6) . . ?
C14 N2 C15 124.4(6) . . ?
C17 N3 C25 110.5(6) . . ?
C17 N3 C18 123.7(6) . . ?
C25 N3 C18 125.8(6) . . ?
C17 N4 C30 109.0(6) . . ?
C17 N4 C31 127.3(6) . . ?
C30 N4 C31 123.7(6) . . ?
N1 C1 N2 106.6(6) . . ?
N1 C1 Pd1 128.6(5) . . ?
N2 C1 Pd1 124.8(5) . . ?
N1 C2 C3 114.2(7) . . ?
N1 C2 H2A 108.7 . . ?
C3 C2 H2A 108.7 . . ?
N1 C2 H2B 108.7 . . ?
C3 C2 H2B 108.7 . . ?
H2A C2 H2B 107.6 . . ?
C8 C3 C4 118.6(9) . . ?
C8 C3 C2 120.5(8) . . ?
C4 C3 C2 120.8(8) . . ?
C3 C4 C5 120.2(11) . . ?
C3 C4 H4 119.9 . . ?
C5 C4 H4 119.9 . . ?
C6 C5 C4 120.2(11) . . ?
C6 C5 H5 119.9 . . ?
C4 C5 H5 119.9 . . ?
C5 C6 C7 119.6(11) . . ?
C5 C6 H6 120.2 . . ?
C7 C6 H6 120.2 . . ?
C6 C7 C8 121.6(13) . . ?
C6 C7 H7 119.2 . . ?
C8 C7 H7 119.2 . . ?
C3 C8 C7 119.7(11) . . ?
C3 C8 H8 120.2 . . ?
C7 C8 H8 120.2 . . ?
C10 C9 C14 121.8(8) . . ?
C10 C9 N1 131.7(8) . . ?
C14 C9 N1 106.4(6) . . ?
C11 C10 C9 114.9(10) . . ?
C11 C10 H10 122.6 . . ?
C9 C10 H10 122.6 . . ?
C10 C11 C12 124.1(10) . . ?
C10 C11 H11 117.9 . . ?
C12 C11 H11 117.9 . . ?
C13 C12 C11 120.0(10) . . ?
C13 C12 H12 120.0 . . ?
C11 C12 H12 120.0 . . ?
C12 C13 C14 117.8(10) . . ?
C12 C13 H13 121.1 . . ?
C14 C13 H13 121.1 . . ?
C13 C14 N2 132.4(8) . . ?
C13 C14 C9 121.4(8) . . ?
N2 C14 C9 106.2(7) . . ?
N2 C15 C16 114.7(7) . . ?
N2 C15 H15A 108.6 . . ?
C16 C15 H15A 108.6 . . ?
N2 C15 H15B 108.6 . . ?
C16 C15 H15B 108.6 . . ?
H15A C15 H15B 107.6 . . ?
C15 C16 C15 115.8(9) 4_575 . ?
C15 C16 H16A 108.3 4_575 . ?
C15 C16 H16A 108.3 . . ?
C15 C16 H16B 108.3 4_575 . ?
C15 C16 H16B 108.3 . . ?
H16A C16 H16B 107.4 . . ?
N4 C17 N3 107.8(6) . . ?
N4 C17 Pd2 125.3(6) . . ?
N3 C17 Pd2 126.8(5) . . ?
N3 C18 C35 114.1(7) . . ?
N3 C18 H18A 108.7 . . ?
C35 C18 H18A 108.7 . . ?
N3 C18 H18B 108.7 . . ?
C35 C18 H18B 108.7 . . ?
H18A C18 H18B 107.6 . . ?
C21 C20 C35 117.9(12) . . ?
C21 C20 H20 121.1 . . ?
C35 C20 H20 121.1 . . ?
C22 C21 C20 122.5(11) . . ?
C22 C21 H21 118.7 . . ?
C20 C21 H21 118.7 . . ?
C23 C22 C21 120.1(11) . . ?
C23 C22 H22 119.9 . . ?
C21 C22 H22 119.9 . . ?
C22 C23 C24 120.3(12) . . ?
C22 C23 H23 119.8 . . ?
C24 C23 H23 119.8 . . ?
C35 C24 C23 119.5(9) . . ?
C35 C24 H24 120.3 . . ?
C23 C24 H24 120.3 . . ?
N3 C25 C30 106.3(6) . . ?
N3 C25 C26 132.2(7) . . ?
C30 C25 C26 121.4(8) . . ?
C27 C26 C25 116.2(8) . . ?
C27 C26 H26 121.9 . . ?
C25 C26 H26 121.9 . . ?
C28 C27 C26 121.7(9) . . ?
C28 C27 H27 119.2 . . ?
C26 C27 H27 119.2 . . ?
C27 C28 C29 122.5(8) . . ?
C27 C28 H28 118.7 . . ?
C29 C28 H28 118.7 . . ?
C30 C29 C28 115.7(8) . . ?
C30 C29 H29 122.1 . . ?
C28 C29 H29 122.1 . . ?
C29 C30 C25 122.4(8) . . ?
C29 C30 N4 131.2(7) . . ?
C25 C30 N4 106.5(6) . . ?
N4 C31 C32 115.8(7) . . ?
N4 C31 H31A 108.3 . . ?
C32 C31 H31A 108.3 . . ?
N4 C31 H31B 108.3 . . ?
C32 C31 H31B 108.3 . . ?
H31A C31 H31B 107.4 . . ?
C31 C32 C31 115.6(9) 4_565 . ?
C31 C32 H32A 108.4 4_565 . ?
C31 C32 H32A 108.4 . . ?
C31 C32 H32B 108.4 4_565 . ?
C31 C32 H32B 108.4 . . ?
H32A C32 H32B 107.4 . . ?
Cl2 C33 Cl1 116.4(11) . . ?
Cl2 C33 H33A 108.2 . . ?
Cl1 C33 H33A 108.2 . . ?
Cl2 C33 H33B 108.2 . . ?
Cl1 C33 H33B 108.2 . . ?
H33A C33 H33B 107.3 . . ?
Cl4 C34 Cl3 114.7(10) . . ?
Cl4 C34 H34A 108.6 . . ?
Cl3 C34 H34A 108.6 . . ?
Cl4 C34 H34B 108.6 . . ?
Cl3 C34 H34B 108.6 . . ?
H34A C34 H34B 107.6 . . ?
C24 C35 C20 119.7(9) . . ?
C24 C35 C18 122.6(7) . . ?
C20 C35 C18 117.6(8) . . ?

loop_
_geom_bond_atom_site_label_1
_geom_bond_atom_site_label_2
_geom_bond_distance
_geom_bond_site_symmetry_2
_geom_bond_publ_flag
Pd1 C1 1.964(8) . ?
Pd1 C1 1.964(8) 4_575 ?
Pd1 Br1 2.4659(11) . ?
Pd1 Br1 2.4659(11) 4_575 ?
Pd2 C17 1.985(8) . ?
Pd2 C17 1.985(8) 4_565 ?
Pd2 Br2 2.4704(11) . ?
Pd2 Br2 2.4704(11) 4_565 ?
N1 C1 1.352(10) . ?
N1 C9 1.395(10) . ?
N1 C2 1.453(10) . ?
N2 C1 1.355(9) . ?
N2 C14 1.372(9) . ?
N2 C15 1.458(9) . ?
N3 C17 1.339(10) . ?
N3 C25 1.373(9) . ?
N3 C18 1.463(9) . ?
N4 C17 1.339(8) . ?
N4 C30 1.401(9) . ?
N4 C31 1.452(9) . ?
C2 C3 1.511(11) . ?
C2 H2A 0.9700 . ?
C2 H2B 0.9700 . ?
C3 C8 1.343(13) . ?
C3 C4 1.368(12) . ?
C4 C5 1.378(16) . ?
C4 H4 0.9300 . ?
C5 C6 1.320(18) . ?
C5 H5 0.9300 . ?
C6 C7 1.334(18) . ?
C6 H6 0.9300 . ?
C7 C8 1.366(15) . ?
C7 H7 0.9300 . ?
C8 H8 0.9300 . ?
C9 C10 1.393(11) . ?
C9 C14 1.393(11) . ?
C10 C11 1.369(15) . ?
C10 H10 0.9300 . ?
C11 C12 1.386(17) . ?
C11 H11 0.9300 . ?
C12 C13 1.370(14) . ?
C12 H12 0.9300 . ?
C13 C14 1.371(11) . ?
C13 H13 0.9300 . ?
C15 C16 1.525(10) . ?
C15 H15A 0.9700 . ?
C15 H15B 0.9700 . ?
C16 H16A 0.9700 . ?
C16 H16B 0.9700 . ?
C18 C35 1.501(11) . ?
C18 H18A 0.9700 . ?
C18 H18B 0.9700 . ?
C20 C21 1.359(16) . ?
C20 C35 1.399(11) . ?
C20 H20 0.9300 . ?
C21 C22 1.349(18) . ?
C21 H21 0.9300 . ?
C22 C23 1.317(16) . ?
C22 H22 0.9300 . ?
C23 C24 1.409(13) . ?
C23 H23 0.9300 . ?
C24 C35 1.356(12) . ?
C24 H24 0.9300 . ?
C25 C30 1.382(10) . ?
C25 C26 1.397(11) . ?
C26 C27 1.387(13) . ?
C26 H26 0.9300 . ?
C27 C28 1.367(14) . ?
C27 H27 0.9300 . ?
C28 C29 1.397(13) . ?
C28 H28 0.9300 . ?
C29 C30 1.375(11) . ?
C29 H29 0.9300 . ?
C31 C32 1.513(9) . ?
C31 H31A 0.9700 . ?
C31 H31B 0.9700 . ?
C32 H32A 0.9700 . ?
C32 H32B 0.9700 . ?
C33 Cl2 1.69(2) . ?
C33 Cl1 1.71(2) . ?
C33 H33A 0.9700 . ?
C33 H33B 0.9700 . ?
C34 Cl4 1.68(2) . ?
C34 Cl3 1.73(2) . ?
C34 H34A 0.9700 . ?
C34 H34B 0.9700 . ?
